data_7161019
loop_
_publ_author_name
'Wang, Yijie'
'Li, Yu'
'Zhang, Lisha'
'Chang, Junbiao'
'Wang, Xiao-Na'

_publ_section_title
;
 Metal-free quinoline synthesis <i>via</i> Br&#xf8;nsted acid-promoted
 cyclization of ene-ynamides.
;
_journal_issue 4
_journal_name_full 'Organic &amp; biomolecular chemistry'
_journal_page_first 899
_journal_page_last 904
_journal_paper_doi 10.1039/d5ob01680k
_journal_volume 24
_journal_year 2026
_chemical_formula_moiety 'C27 H25 N O2 S'
_chemical_formula_sum 'C27 H25 N O2 S'
_chemical_formula_weight 427.54
_space_group_crystal_system monoclinic
_space_group_IT_number 14
_space_group_name_Hall '-P 2yn'
_space_group_name_H-M_alt 'P 1 21/n 1'
_atom_sites_solution_hydrogens mixed
_atom_sites_solution_primary direct
_audit_creation_date 2025-04-07
_audit_creation_method
;
Olex2 1.5
(compiled 2025.03.04 svn.red2d20d0 for OlexSys, GUI svn.r7188)
;
_audit_update_record
;
2025-10-09 deposited with the CCDC.	2025-12-23 downloaded from the CCDC.
;
_cell_angle_alpha 90
_cell_angle_beta 92.910(2)
_cell_angle_gamma 90
_cell_formula_units_Z 4
_cell_length_a 9.3321(3)
_cell_length_b 13.1747(4)
_cell_length_c 17.9409(4)
_cell_measurement_reflns_used 2522
_cell_measurement_temperature 293(2)
_cell_measurement_theta_max 70.3410
_cell_measurement_theta_min 4.1580
_cell_volume 2202.95(11)
_computing_cell_refinement 'CrysAlisPro 1.171.42.102a (Rigaku OD, 2023)'
_computing_data_collection 'CrysAlisPro 1.171.42.102a (Rigaku OD, 2023)'
_computing_data_reduction 'CrysAlisPro 1.171.42.102a (Rigaku OD, 2023)'
_computing_molecular_graphics 'Olex2 1.5 (Dolomanov et al., 2009)'
_computing_publication_material 'Olex2 1.5 (Dolomanov et al., 2009)'
_computing_structure_refinement 'SHELXL 2019/3 (Sheldrick, 2015)'
_computing_structure_solution 'SHELXS  (Sheldrick, 2008)'
_diffrn_ambient_temperature 293(2)
_diffrn_detector 'CCD plate'
_diffrn_detector_area_resol_mean 16.2312
_diffrn_detector_type Eos
_diffrn_measured_fraction_theta_full 0.999
_diffrn_measured_fraction_theta_max 0.999
_diffrn_measurement_details
;
List of Runs (angles in degrees, time in seconds):

  # Type    Start    End  Width  t~exp~   \w     \q     \k     \f   Frames
#--------------------------------------------------------------------------
  1  \w     -7.00  24.00   1.00    1.00    --    0.00  77.00 120.00   31
  2  \w   -104.00 -65.00   1.00    1.00    --  -33.50 178.00 -30.00   39
  3  \w     23.00  75.00   1.00    1.00    --   36.47  37.00 150.00   52
  4  \w    -22.00   4.00   1.00    1.00    --   36.47 -57.00 150.00   26
  5  \w    -18.00  64.00   1.00    1.00    --   36.47 -77.00 150.00   82
  6  \w     72.00 104.00   1.00    1.00    --   36.47 178.00   0.00   32
  7  \w     29.00 103.00   1.00    1.00    --   36.47  57.00-120.00   74
  8  \w     76.00 109.00   1.00    1.00    --   36.47 178.00  90.00   33
  9  \w     30.00  55.00   1.00    1.00    --   36.47 -57.00 150.00   25
 10  \w     39.00  90.00   1.00    3.00    --  108.00 -94.00  30.00   51
 11  \w    153.00 178.00   1.00    3.00    --  108.00  45.00 150.00   25
 12  \w     89.00 117.00   1.00    3.00    --  108.00  45.00 150.00   28
 13  \w     50.00  91.00   1.00    3.00    --  108.00 -94.00  90.00   41
 14  \w     38.00  63.00   1.00    3.00    --  108.00 -45.00 150.00   25
 15  \w     66.00 102.00   1.00    3.00    --  108.00 -94.00 -60.00   36
 16  \w     48.00 127.00   1.00    3.00    --  108.00 -45.00  60.00   79
 17  \w    104.00 173.00   1.00    3.00    --  108.00  77.00-180.00   69
 18  \w     89.00 177.00   1.00    3.00    --  108.00  45.00-120.00   88
 19  \w    101.00 127.00   1.00    3.00    --  108.00 -45.00 150.00   26
 20  \w    121.00 147.00   1.00    3.00    --  108.00 111.00-120.00   26
 21  \w     57.00 105.00   1.00    3.00    --  108.00-111.00-180.00   48
;
_diffrn_measurement_device 'four-circle diffractometer'
_diffrn_measurement_device_type 'Xcalibur, Eos, Gemini'
_diffrn_measurement_method '\w scans'
_diffrn_orient_matrix_type 'CrysAlisPro convention (1999,Acta A55,543-557)'
_diffrn_orient_matrix_UB_11 0.1078238000
_diffrn_orient_matrix_UB_12 -0.0340289000
_diffrn_orient_matrix_UB_13 -0.0572488000
_diffrn_orient_matrix_UB_21 0.1227474000
_diffrn_orient_matrix_UB_22 0.0071342000
_diffrn_orient_matrix_UB_23 0.0605124000
_diffrn_orient_matrix_UB_31 -0.0249492000
_diffrn_orient_matrix_UB_32 -0.1116369000
_diffrn_orient_matrix_UB_33 0.0213571000
_diffrn_radiation_monochromator graphite
_diffrn_radiation_probe x-ray
_diffrn_radiation_type 'Cu K\a'
_diffrn_radiation_wavelength 1.54184
_diffrn_reflns_av_R_equivalents 0.0381
_diffrn_reflns_av_unetI/netI 0.0528
_diffrn_reflns_Laue_measured_fraction_full 0.999
_diffrn_reflns_Laue_measured_fraction_max 0.999
_diffrn_reflns_limit_h_max 11
_diffrn_reflns_limit_h_min -10
_diffrn_reflns_limit_k_max 7
_diffrn_reflns_limit_k_min -15
_diffrn_reflns_limit_l_max 21
_diffrn_reflns_limit_l_min -21
_diffrn_reflns_number 8449
_diffrn_reflns_point_group_measured_fraction_full 0.999
_diffrn_reflns_point_group_measured_fraction_max 0.999
_diffrn_reflns_theta_full 67.065
_diffrn_reflns_theta_max 67.065
_diffrn_reflns_theta_min 4.165
_diffrn_source 'fine-focus sealed X-ray tube'
_diffrn_source_type 'Enhance (Cu) X-ray Source'
_exptl_absorpt_coefficient_mu 1.488
_exptl_absorpt_correction_T_max 1.00000
_exptl_absorpt_correction_T_min 0.93399
_exptl_absorpt_correction_type multi-scan
_exptl_absorpt_process_details
;
CrysAlisPro 1.171.42.102a (Rigaku Oxford Diffraction, 2023)
Empirical absorption correction using spherical harmonics,
implemented in SCALE3 ABSPACK scaling algorithm.
;
_exptl_crystal_colour colourless
_exptl_crystal_colour_primary colourless
_exptl_crystal_density_diffrn 1.289
_exptl_crystal_description block
_exptl_crystal_F_000 904
_exptl_crystal_size_max 0.18
_exptl_crystal_size_mid 0.12
_exptl_crystal_size_min 0.1
_refine_diff_density_max 0.286
_refine_diff_density_min -0.261
_refine_diff_density_rms 0.054
_refine_ls_extinction_method none
_refine_ls_goodness_of_fit_ref 1.039
_refine_ls_hydrogen_treatment mixed
_refine_ls_matrix_type full
_refine_ls_number_parameters 316
_refine_ls_number_reflns 3932
_refine_ls_number_restraints 66
_refine_ls_restrained_S_all 1.035
_refine_ls_R_factor_all 0.0748
_refine_ls_R_factor_gt 0.0579
_refine_ls_shift/su_max 0.000
_refine_ls_shift/su_mean 0.000
_refine_ls_structure_factor_coef Fsqd
_refine_ls_weighting_details 'w=1/[\s^2^(Fo^2^)+(0.1059P)^2^] where P=(Fo^2^+2Fc^2^)/3'
_refine_ls_weighting_scheme calc
_refine_ls_wR_factor_gt 0.1589
_refine_ls_wR_factor_ref 0.1826
_reflns_Friedel_coverage 0.000
_reflns_number_gt 2999
_reflns_number_total 3932
_reflns_threshold_expression 'I > 2\s(I)'
_cod_data_source_file d5ob01680k2.cif
_cod_data_source_block 20250496_auto
_cod_original_cell_volume 2202.96(11)
_cod_database_code 7161019
_shelx_shelxl_version_number 2019/3
_chemical_oxdiff_formula C21H17O6N2S1
_shelx_space_group_comment
;
The symmetry employed for this shelxl refinement is uniquely defined
by the following loop, which should always be used as a source of
symmetry information in preference to the above space-group names.
They are only intended as comments.
;
_shelx_estimated_absorpt_t_max 0.865
_shelx_estimated_absorpt_t_min 0.776
_olex2_refinement_description
;
1. Fixed Uiso
 At 1.2 times of:
  All C(H) groups, All C(H,H) groups
 At 1.5 times of:
  All C(H,H,H) groups
2. Uiso/Uaniso restraints and constraints
Uanis(C15A) \\sim Ueq, Uanis(C17A) \\sim Ueq, Uanis(C18A) \\sim Ueq,
Uanis(C19A) \\sim Ueq, Uanis(C16) \\sim Ueq, Uanis(C17) \\sim Ueq, Uanis(C20)
\\sim Ueq, Uanis(C20A) \\sim Ueq, Uanis(C19) \\sim Ueq, Uanis(C18) \\sim Ueq,
Uanis(C15) \\sim Ueq: with sigma of 0.01 and sigma for terminal atoms of 0.02
3. Others
 Sof(C15A)=Sof(C20A)=Sof(H20A)=Sof(C19A)=Sof(H19A)=Sof(C18A)=Sof(H18A)=
 Sof(C17A)=Sof(H17A)=Sof(C16A)=Sof(H16A)=1-FVAR(1)
 Sof(C15)=Sof(C16)=Sof(H16)=Sof(C17)=Sof(H17)=Sof(C18)=Sof(H18)=Sof(C19)=
 Sof(H19)=Sof(C20)=Sof(H20)=FVAR(1)
4.a Secondary CH2 refined with riding coordinates:
 C10(H10A,H10B), C11(H11A,H11B), C12(H12A,H12B), C13(H13A,H13B)
4.b Aromatic/amide H refined with riding coordinates:
 C1(H1), C2(H2), C3(H3), C4(H4), C16(H16), C17(H17), C18(H18), C19(H19),
 C20(H20), C20A(H20A), C19A(H19A), C18A(H18A), C17A(H17A), C16A(H16A), C22(H22),
  C23(H23), C25(H25), C26(H26)
4.c Fitted hexagon refined as free rotating group:
 C15(C16,C17,C18,C19,C20), C15A(C20A,C19A,C18A,C17A,C16A)
4.d Idealised Me refined as rotating group:
 C27(H27A,H27B,H27C)
;
_olex2_submission_special_instructions 'No special instructions were received'
_oxdiff_exptl_absorpt_empirical_details
;
Empirical correction (ABSPACK) includes:
- Absorption correction using spherical harmonics
- Frame scaling
;
_oxdiff_exptl_absorpt_empirical_full_max 1.179
_oxdiff_exptl_absorpt_empirical_full_min 0.878

loop_
_space_group_symop_operation_xyz
'x, y, z'
'-x+1/2, y+1/2, -z+1/2'
'-x, -y, -z'
'x-1/2, -y-1/2, z-1/2'

loop_
_atom_site_label
_atom_site_type_symbol
_atom_site_fract_x
_atom_site_fract_y
_atom_site_fract_z
_atom_site_U_iso_or_equiv
_atom_site_adp_type
_atom_site_occupancy
_atom_site_site_symmetry_order
_atom_site_calc_flag
_atom_site_refinement_flags_posn
_atom_site_refinement_flags_adp
_atom_site_refinement_flags_occupancy
_atom_site_disorder_assembly
_atom_site_disorder_group
S1 S 0.53324(7) 0.29459(5) 0.29803(4) 0.0503(2) Uani 1 1 d . . . . .
O1 O 0.6780(2) 0.26632(18) 0.28432(13) 0.0693(6) Uani 1 1 d . . . . .
O2 O 0.4530(2) 0.23208(16) 0.34694(12) 0.0632(6) Uani 1 1 d . . . . .
N1 N 0.5745(2) 0.41787(17) 0.15598(12) 0.0478(5) Uani 1 1 d . . . . .
C1 C 0.7413(3) 0.4529(2) -0.02437(16) 0.0592(7) Uani 1 1 d . . . . .
H1 H 0.748418 0.421382 -0.070419 0.071 Uiso 1 1 calc R U . . .
C2 C 0.8121(4) 0.5426(3) -0.01027(19) 0.0716(9) Uani 1 1 d . . . . .
H2 H 0.868085 0.570658 -0.046430 0.086 Uiso 1 1 calc R U . . .
C3 C 0.8007(4) 0.5923(3) 0.05812(19) 0.0704(9) Uani 1 1 d . . . . .
H3 H 0.847908 0.653619 0.066917 0.085 Uiso 1 1 calc R U . . .
C4 C 0.7210(4) 0.5513(2) 0.11154(17) 0.0595(7) Uani 1 1 d . . . . .
H4 H 0.713671 0.584979 0.156756 0.071 Uiso 1 1 calc R U . . .
C5 C 0.6489(3) 0.4578(2) 0.09925(14) 0.0454(6) Uani 1 1 d . . . . .
C6 C 0.6582(3) 0.4079(2) 0.02977(14) 0.0449(6) Uani 1 1 d . . . . .
C7 C 0.5837(3) 0.3144(2) 0.01866(14) 0.0452(6) Uani 1 1 d . . . . .
C8 C 0.5068(3) 0.2757(2) 0.07591(15) 0.0452(6) Uani 1 1 d . . . . .
C9 C 0.5089(3) 0.33059(19) 0.14440(14) 0.0427(5) Uani 1 1 d . . . . .
C10 C 0.4221(4) 0.1784(3) 0.06709(18) 0.0639(8) Uani 1 1 d . . . . .
H10A H 0.328160 0.188278 0.086702 0.077 Uiso 1 1 calc R U . . .
H10B H 0.470590 0.125572 0.096417 0.077 Uiso 1 1 calc R U . . .
C11 C 0.4035(4) 0.1430(3) -0.0141(2) 0.0807(11) Uani 1 1 d . . . . .
H11A H 0.369648 0.073362 -0.015556 0.097 Uiso 1 1 calc R U . . .
H11B H 0.332185 0.184878 -0.040572 0.097 Uiso 1 1 calc R U . . .
C12 C 0.5430(5) 0.1499(3) -0.0518(2) 0.0812(11) Uani 1 1 d . . . . .
H12A H 0.531488 0.122402 -0.101854 0.097 Uiso 1 1 calc R U . . .
H12B H 0.615482 0.110213 -0.024236 0.097 Uiso 1 1 calc R U . . .
C13 C 0.5908(4) 0.2594(2) -0.05532(17) 0.0618(8) Uani 1 1 d . . . . .
H13A H 0.530623 0.294667 -0.092604 0.074 Uiso 1 1 calc R U . . .
H13B H 0.688638 0.261566 -0.071092 0.074 Uiso 1 1 calc R U . . .
C14 C 0.4286(3) 0.2900(2) 0.20945(15) 0.0462(6) Uani 1 1 d . . . . .
C15 C 0.2799(8) 0.3234(10) 0.2188(9) 0.046(3) Uani 0.54(4) 1 d G U P A 1
C16 C 0.1740(10) 0.2552(11) 0.2377(8) 0.052(2) Uani 0.54(4) 1 d G U P A 1
H16 H 0.197643 0.187784 0.247691 0.062 Uiso 0.54(4) 1 calc R U P A 1
C17 C 0.0329(9) 0.2876(13) 0.2415(6) 0.061(3) Uani 0.54(4) 1 d G U P A 1
H17 H -0.037941 0.241993 0.254102 0.073 Uiso 0.54(4) 1 calc R U P A 1
C18 C -0.0024(8) 0.3883(14) 0.2265(5) 0.060(3) Uani 0.54(4) 1 d G U P A 1
H18 H -0.096830 0.410077 0.229077 0.072 Uiso 0.54(4) 1 calc R U P A 1
C19 C 0.1035(11) 0.4566(12) 0.2077(6) 0.061(3) Uani 0.54(4) 1 d G U P A 1
H19 H 0.079864 0.523953 0.197640 0.073 Uiso 0.54(4) 1 calc R U P A 1
C20 C 0.2446(10) 0.4241(11) 0.2038(8) 0.055(2) Uani 0.54(4) 1 d G U P A 1
H20 H 0.315448 0.469746 0.191228 0.066 Uiso 0.54(4) 1 calc R U P A 1
C15A C 0.2794(10) 0.3425(11) 0.2156(10) 0.046(3) Uani 0.46(4) 1 d G U P A 2
C20A C 0.2619(13) 0.4466(12) 0.2065(10) 0.057(3) Uani 0.46(4) 1 d G U P A 2
H20A H 0.340111 0.487085 0.196182 0.068 Uiso 0.46(4) 1 calc R U P A 2
C19A C 0.1274(16) 0.4903(14) 0.2128(8) 0.068(3) Uani 0.46(4) 1 d G U P A 2
H19A H 0.115717 0.559922 0.206758 0.081 Uiso 0.46(4) 1 calc R U P A 2
C18A C 0.0105(11) 0.4298(18) 0.2282(7) 0.070(3) Uani 0.46(4) 1 d G U P A 2
H18A H -0.079409 0.458983 0.232469 0.084 Uiso 0.46(4) 1 calc R U P A 2
C17A C 0.0281(11) 0.3257(17) 0.2373(7) 0.066(3) Uani 0.46(4) 1 d G U P A 2
H17A H -0.050142 0.285208 0.247604 0.080 Uiso 0.46(4) 1 calc R U P A 2
C16A C 0.1625(14) 0.2820(13) 0.2310(9) 0.062(3) Uani 0.46(4) 1 d G . P A 2
H16A H 0.174252 0.212369 0.237028 0.074 Uiso 0.46(4) 1 calc R U P A 2
C21 C 0.5334(3) 0.4186(2) 0.33567(14) 0.0483(6) Uani 1 1 d . . . . .
C22 C 0.4227(3) 0.4463(2) 0.37940(16) 0.0556(7) Uani 1 1 d . . . . .
H22 H 0.346020 0.402635 0.385827 0.067 Uiso 1 1 calc R U . . .
C23 C 0.4278(3) 0.5408(3) 0.41363(18) 0.0642(8) Uani 1 1 d . . . . .
H23 H 0.353441 0.559600 0.443340 0.077 Uiso 1 1 calc R U . . .
C24 C 0.5396(4) 0.6077(3) 0.40509(17) 0.0627(8) Uani 1 1 d . . . . .
C25 C 0.6483(4) 0.5775(3) 0.3608(2) 0.0732(9) Uani 1 1 d . . . . .
H25 H 0.724603 0.621368 0.353942 0.088 Uiso 1 1 calc R U . . .
C26 C 0.6465(3) 0.4837(3) 0.32624(18) 0.0649(8) Uani 1 1 d . . . . .
H26 H 0.721200 0.464648 0.296825 0.078 Uiso 1 1 calc R U . . .
C27 C 0.5423(5) 0.7092(3) 0.4433(2) 0.0851(11) Uani 1 1 d . . . . .
H27A H 0.450132 0.741051 0.436002 0.128 Uiso 1 1 calc R U . . .
H27B H 0.614216 0.751259 0.422638 0.128 Uiso 1 1 calc R U . . .
H27C H 0.564124 0.699985 0.495749 0.128 Uiso 1 1 calc R U . . .
H14 H 0.422(3) 0.227(3) 0.2066(18) 0.053(8) Uiso 1 1 d . . . . .

loop_
_atom_site_aniso_label
_atom_site_aniso_U_11
_atom_site_aniso_U_22
_atom_site_aniso_U_33
_atom_site_aniso_U_23
_atom_site_aniso_U_13
_atom_site_aniso_U_12
S1 0.0476(4) 0.0557(4) 0.0478(4) 0.0083(3) 0.0056(3) 0.0119(3)
O1 0.0549(12) 0.0782(14) 0.0755(14) 0.0057(12) 0.0098(11) 0.0247(11)
O2 0.0714(13) 0.0624(12) 0.0560(12) 0.0167(10) 0.0070(10) 0.0032(10)
N1 0.0546(12) 0.0461(11) 0.0432(11) -0.0014(9) 0.0057(9) -0.0021(10)
C1 0.0678(18) 0.0622(17) 0.0484(14) 0.0020(13) 0.0116(13) -0.0139(15)
C2 0.082(2) 0.073(2) 0.0603(17) 0.0102(16) 0.0094(16) -0.0298(18)
C3 0.084(2) 0.0614(18) 0.0647(19) 0.0090(15) -0.0054(16) -0.0284(17)
C4 0.0739(19) 0.0515(15) 0.0524(15) -0.0014(13) -0.0037(14) -0.0130(14)
C5 0.0463(13) 0.0467(13) 0.0431(12) 0.0041(11) 0.0008(10) -0.0028(11)
C6 0.0446(12) 0.0479(13) 0.0423(12) 0.0034(11) 0.0020(10) -0.0024(11)
C7 0.0431(12) 0.0491(13) 0.0437(13) -0.0045(11) 0.0048(10) 0.0009(11)
C8 0.0440(12) 0.0457(13) 0.0463(13) -0.0045(11) 0.0058(10) -0.0007(11)
C9 0.0424(12) 0.0417(12) 0.0443(12) -0.0002(11) 0.0057(10) 0.0028(10)
C10 0.0674(19) 0.0627(18) 0.0632(17) -0.0109(15) 0.0192(15) -0.0199(15)
C11 0.091(3) 0.074(2) 0.078(2) -0.0225(19) 0.0133(19) -0.035(2)
C12 0.110(3) 0.070(2) 0.0652(19) -0.0244(18) 0.025(2) -0.019(2)
C13 0.0744(19) 0.0642(18) 0.0480(15) -0.0120(14) 0.0137(14) -0.0117(15)
C14 0.0516(14) 0.0428(14) 0.0450(13) 0.0014(11) 0.0081(11) 0.0018(11)
C15 0.049(5) 0.051(4) 0.039(5) 0.000(3) 0.001(3) 0.004(3)
C16 0.043(4) 0.061(4) 0.052(4) 0.006(4) 0.014(3) 0.000(3)
C17 0.051(4) 0.079(6) 0.052(4) -0.004(4) 0.011(3) -0.007(4)
C18 0.049(3) 0.070(7) 0.062(4) -0.007(4) 0.013(3) 0.012(4)
C19 0.055(4) 0.064(5) 0.063(4) -0.004(4) 0.007(3) 0.014(4)
C20 0.051(4) 0.061(5) 0.053(4) 0.012(4) 0.003(3) -0.003(4)
C15A 0.043(5) 0.061(6) 0.035(4) 0.010(4) 0.010(4) -0.001(3)
C20A 0.056(5) 0.055(5) 0.060(5) 0.000(4) 0.011(4) 0.011(4)
C19A 0.078(6) 0.064(6) 0.062(5) 0.002(5) 0.004(4) 0.014(5)
C18A 0.052(5) 0.089(8) 0.069(5) 0.001(6) 0.007(4) 0.011(5)
C17A 0.050(4) 0.074(8) 0.077(5) 0.001(5) 0.016(4) -0.010(5)
C16A 0.074(7) 0.059(5) 0.052(5) 0.009(5) -0.004(4) -0.006(4)
C21 0.0429(12) 0.0616(16) 0.0405(12) 0.0070(12) 0.0035(10) 0.0061(12)
C22 0.0457(14) 0.0673(18) 0.0546(15) 0.0038(14) 0.0100(12) 0.0064(13)
C23 0.0551(16) 0.076(2) 0.0615(17) -0.0047(16) 0.0079(14) 0.0190(15)
C24 0.0670(18) 0.0705(19) 0.0496(15) -0.0004(14) -0.0081(13) 0.0088(16)
C25 0.0664(19) 0.085(2) 0.0678(19) -0.0081(18) 0.0043(16) -0.0215(18)
C26 0.0477(15) 0.088(2) 0.0597(17) -0.0095(16) 0.0121(13) -0.0076(15)
C27 0.105(3) 0.078(2) 0.070(2) -0.0141(19) -0.012(2) 0.006(2)

loop_
_atom_type_symbol
_atom_type_description
_atom_type_scat_dispersion_real
_atom_type_scat_dispersion_imag
_atom_type_scat_source
C C 0.0181 0.0091 'International Tables Vol C Tables 4.2.6.8 and 6.1.1.4'
H H 0.0000 0.0000 'International Tables Vol C Tables 4.2.6.8 and 6.1.1.4'
N N 0.0311 0.0180 'International Tables Vol C Tables 4.2.6.8 and 6.1.1.4'
O O 0.0492 0.0322 'International Tables Vol C Tables 4.2.6.8 and 6.1.1.4'
S S 0.3331 0.5567 'International Tables Vol C Tables 4.2.6.8 and 6.1.1.4'

loop_
_geom_angle_atom_site_label_1
_geom_angle_atom_site_label_2
_geom_angle_atom_site_label_3
_geom_angle
_geom_angle_site_symmetry_1
_geom_angle_site_symmetry_3
_geom_angle_publ_flag
O1 S1 O2 118.64(13) . . ?
O1 S1 C14 108.00(13) . . ?
O1 S1 C21 108.83(14) . . ?
O2 S1 C14 103.87(13) . . ?
O2 S1 C21 106.62(13) . . ?
C21 S1 C14 110.73(12) . . ?
C9 N1 C5 118.0(2) . . ?
C2 C1 H1 119.5 . . ?
C2 C1 C6 120.9(3) . . ?
C6 C1 H1 119.5 . . ?
C1 C2 H2 119.8 . . ?
C1 C2 C3 120.5(3) . . ?
C3 C2 H2 119.8 . . ?
C2 C3 H3 119.9 . . ?
C4 C3 C2 120.2(3) . . ?
C4 C3 H3 119.9 . . ?
C3 C4 H4 119.7 . . ?
C3 C4 C5 120.7(3) . . ?
C5 C4 H4 119.7 . . ?
N1 C5 C4 118.3(2) . . ?
N1 C5 C6 122.3(2) . . ?
C6 C5 C4 119.4(2) . . ?
C1 C6 C5 118.3(2) . . ?
C1 C6 C7 123.5(3) . . ?
C5 C6 C7 118.3(2) . . ?
C6 C7 C13 119.5(2) . . ?
C8 C7 C6 118.9(2) . . ?
C8 C7 C13 121.5(2) . . ?
C7 C8 C9 118.0(2) . . ?
C7 C8 C10 121.6(2) . . ?
C9 C8 C10 120.4(2) . . ?
N1 C9 C8 124.5(2) . . ?
N1 C9 C14 115.6(2) . . ?
C8 C9 C14 119.9(2) . . ?
C8 C10 H10A 109.0 . . ?
C8 C10 H10B 109.0 . . ?
C8 C10 C11 113.1(3) . . ?
H10A C10 H10B 107.8 . . ?
C11 C10 H10A 109.0 . . ?
C11 C10 H10B 109.0 . . ?
C10 C11 H11A 109.5 . . ?
C10 C11 H11B 109.5 . . ?
H11A C11 H11B 108.1 . . ?
C12 C11 C10 110.5(3) . . ?
C12 C11 H11A 109.5 . . ?
C12 C11 H11B 109.5 . . ?
C11 C12 H12A 109.7 . . ?
C11 C12 H12B 109.7 . . ?
C11 C12 C13 110.0(3) . . ?
H12A C12 H12B 108.2 . . ?
C13 C12 H12A 109.7 . . ?
C13 C12 H12B 109.7 . . ?
C7 C13 H13A 109.0 . . ?
C7 C13 H13B 109.0 . . ?
C12 C13 C7 113.1(3) . . ?
C12 C13 H13A 109.0 . . ?
C12 C13 H13B 109.0 . . ?
H13A C13 H13B 107.8 . . ?
S1 C14 H14 97(2) . . ?
C9 C14 S1 113.30(19) . . ?
C9 C14 C15A 112.0(7) . . ?
C9 C14 H14 110(2) . . ?
C15 C14 S1 110.9(6) . . ?
C15 C14 C9 119.2(6) . . ?
C15 C14 H14 104(2) . . ?
C15A C14 S1 111.3(7) . . ?
C15A C14 H14 112(2) . . ?
C16 C15 C14 121.3(6) . . ?
C16 C15 C20 120.0 . . ?
C20 C15 C14 118.6(6) . . ?
C15 C16 H16 120.0 . . ?
C15 C16 C17 120.0 . . ?
C17 C16 H16 120.0 . . ?
C16 C17 H17 120.0 . . ?
C18 C17 C16 120.0 . . ?
C18 C17 H17 120.0 . . ?
C17 C18 H18 120.0 . . ?
C19 C18 C17 120.0 . . ?
C19 C18 H18 120.0 . . ?
C18 C19 H19 120.0 . . ?
C18 C19 C20 120.0 . . ?
C20 C19 H19 120.0 . . ?
C15 C20 H20 120.0 . . ?
C19 C20 C15 120.0 . . ?
C19 C20 H20 120.0 . . ?
C20A C15A C14 121.9(7) . . ?
C20A C15A C16A 120.0 . . ?
C16A C15A C14 118.1(7) . . ?
C15A C20A H20A 120.0 . . ?
C15A C20A C19A 120.0 . . ?
C19A C20A H20A 120.0 . . ?
C20A C19A H19A 120.0 . . ?
C18A C19A C20A 120.0 . . ?
C18A C19A H19A 120.0 . . ?
C19A C18A H18A 120.0 . . ?
C17A C18A C19A 120.0 . . ?
C17A C18A H18A 120.0 . . ?
C18A C17A H17A 120.0 . . ?
C18A C17A C16A 120.0 . . ?
C16A C17A H17A 120.0 . . ?
C15A C16A H16A 120.0 . . ?
C17A C16A C15A 120.0 . . ?
C17A C16A H16A 120.0 . . ?
C22 C21 S1 118.4(2) . . ?
C26 C21 S1 121.0(2) . . ?
C26 C21 C22 120.4(3) . . ?
C21 C22 H22 120.7 . . ?
C21 C22 C23 118.7(3) . . ?
C23 C22 H22 120.7 . . ?
C22 C23 H23 118.9 . . ?
C24 C23 C22 122.2(3) . . ?
C24 C23 H23 118.9 . . ?
C23 C24 C27 120.8(3) . . ?
C25 C24 C23 117.5(3) . . ?
C25 C24 C27 121.6(3) . . ?
C24 C25 H25 119.2 . . ?
C24 C25 C26 121.6(3) . . ?
C26 C25 H25 119.2 . . ?
C21 C26 C25 119.6(3) . . ?
C21 C26 H26 120.2 . . ?
C25 C26 H26 120.2 . . ?
C24 C27 H27A 109.5 . . ?
C24 C27 H27B 109.5 . . ?
C24 C27 H27C 109.5 . . ?
H27A C27 H27B 109.5 . . ?
H27A C27 H27C 109.5 . . ?
H27B C27 H27C 109.5 . . ?

loop_
_geom_bond_atom_site_label_1
_geom_bond_atom_site_label_2
_geom_bond_distance
_geom_bond_site_symmetry_2
_geom_bond_publ_flag
S1 O1 1.434(2) . ?
S1 O2 1.441(2) . ?
S1 C14 1.823(3) . ?
S1 C21 1.768(3) . ?
N1 C5 1.366(3) . ?
N1 C9 1.314(3) . ?
C1 H1 0.9300 . ?
C1 C2 1.371(4) . ?
C1 C6 1.404(4) . ?
C2 H2 0.9300 . ?
C2 C3 1.400(5) . ?
C3 H3 0.9300 . ?
C3 C4 1.354(5) . ?
C4 H4 0.9300 . ?
C4 C5 1.416(4) . ?
C5 C6 1.416(4) . ?
C6 C7 1.424(4) . ?
C7 C8 1.380(4) . ?
C7 C13 1.517(4) . ?
C8 C9 1.425(4) . ?
C8 C10 1.511(4) . ?
C9 C14 1.516(4) . ?
C10 H10A 0.9700 . ?
C10 H10B 0.9700 . ?
C10 C11 1.531(5) . ?
C11 H11A 0.9700 . ?
C11 H11B 0.9700 . ?
C11 C12 1.500(5) . ?
C12 H12A 0.9700 . ?
C12 H12B 0.9700 . ?
C12 C13 1.512(4) . ?
C13 H13A 0.9700 . ?
C13 H13B 0.9700 . ?
C14 C15 1.474(7) . ?
C14 C15A 1.564(10) . ?
C14 H14 0.83(3) . ?
C15 C16 1.3900 . ?
C15 C20 1.3900 . ?
C16 H16 0.9300 . ?
C16 C17 1.3900 . ?
C17 H17 0.9300 . ?
C17 C18 1.3900 . ?
C18 H18 0.9300 . ?
C18 C19 1.3900 . ?
C19 H19 0.9300 . ?
C19 C20 1.3900 . ?
C20 H20 0.9300 . ?
C15A C20A 1.3900 . ?
C15A C16A 1.3900 . ?
C20A H20A 0.9300 . ?
C20A C19A 1.3900 . ?
C19A H19A 0.9300 . ?
C19A C18A 1.3900 . ?
C18A H18A 0.9300 . ?
C18A C17A 1.3900 . ?
C17A H17A 0.9300 . ?
C17A C16A 1.3900 . ?
C16A H16A 0.9300 . ?
C21 C22 1.378(4) . ?
C21 C26 1.376(4) . ?
C22 H22 0.9300 . ?
C22 C23 1.387(5) . ?
C23 H23 0.9300 . ?
C23 C24 1.381(5) . ?
C24 C25 1.378(5) . ?
C24 C27 1.502(5) . ?
C25 H25 0.9300 . ?
C25 C26 1.383(5) . ?
C26 H26 0.9300 . ?
C27 H27A 0.9600 . ?
C27 H27B 0.9600 . ?
C27 H27C 0.9600 . ?

loop_
_geom_torsion_atom_site_label_1
_geom_torsion_atom_site_label_2
_geom_torsion_atom_site_label_3
_geom_torsion_atom_site_label_4
_geom_torsion
_geom_torsion_site_symmetry_1
_geom_torsion_site_symmetry_2
_geom_torsion_site_symmetry_3
_geom_torsion_site_symmetry_4
_geom_torsion_publ_flag
S1 C14 C15 C16 -88.6(8) . . . . ?
S1 C14 C15 C20 95.4(7) . . . . ?
S1 C14 C15A C20A 85.0(10) . . . . ?
S1 C14 C15A C16A -94.6(8) . . . . ?
S1 C21 C22 C23 175.2(2) . . . . ?
S1 C21 C26 C25 -175.4(3) . . . . ?
O1 S1 C14 C9 -40.0(2) . . . . ?
O1 S1 C14 C15 -177.1(6) . . . . ?
O1 S1 C14 C15A -167.3(6) . . . . ?
O1 S1 C21 C22 -154.7(2) . . . . ?
O1 S1 C21 C26 20.6(3) . . . . ?
O2 S1 C14 C9 -166.83(19) . . . . ?
O2 S1 C14 C15 56.1(6) . . . . ?
O2 S1 C14 C15A 65.9(6) . . . . ?
O2 S1 C21 C22 -25.7(2) . . . . ?
O2 S1 C21 C26 149.7(2) . . . . ?
N1 C5 C6 C1 -177.7(3) . . . . ?
N1 C5 C6 C7 1.8(4) . . . . ?
N1 C9 C14 S1 -47.3(3) . . . . ?
N1 C9 C14 C15 85.9(7) . . . . ?
N1 C9 C14 C15A 79.6(7) . . . . ?
C1 C2 C3 C4 0.9(6) . . . . ?
C1 C6 C7 C8 179.0(3) . . . . ?
C1 C6 C7 C13 -0.8(4) . . . . ?
C2 C1 C6 C5 0.2(5) . . . . ?
C2 C1 C6 C7 -179.3(3) . . . . ?
C2 C3 C4 C5 0.3(5) . . . . ?
C3 C4 C5 N1 177.5(3) . . . . ?
C3 C4 C5 C6 -1.2(5) . . . . ?
C4 C5 C6 C1 1.0(4) . . . . ?
C4 C5 C6 C7 -179.5(3) . . . . ?
C5 N1 C9 C8 -1.7(4) . . . . ?
C5 N1 C9 C14 179.8(2) . . . . ?
C5 C6 C7 C8 -0.6(4) . . . . ?
C5 C6 C7 C13 179.6(3) . . . . ?
C6 C1 C2 C3 -1.2(5) . . . . ?
C6 C7 C8 C9 -1.6(4) . . . . ?
C6 C7 C8 C10 178.3(3) . . . . ?
C6 C7 C13 C12 164.0(3) . . . . ?
C7 C8 C9 N1 2.9(4) . . . . ?
C7 C8 C9 C14 -178.7(2) . . . . ?
C7 C8 C10 C11 -13.1(4) . . . . ?
C8 C7 C13 C12 -15.8(4) . . . . ?
C8 C9 C14 S1 134.2(2) . . . . ?
C8 C9 C14 C15 -92.6(7) . . . . ?
C8 C9 C14 C15A -98.9(7) . . . . ?
C8 C10 C11 C12 45.6(5) . . . . ?
C9 N1 C5 C4 -179.4(2) . . . . ?
C9 N1 C5 C6 -0.7(4) . . . . ?
C9 C8 C10 C11 166.8(3) . . . . ?
C9 C14 C15 C16 137.2(6) . . . . ?
C9 C14 C15 C20 -38.8(9) . . . . ?
C9 C14 C15A C20A -42.9(11) . . . . ?
C9 C14 C15A C16A 137.5(7) . . . . ?
C10 C8 C9 N1 -177.0(3) . . . . ?
C10 C8 C9 C14 1.4(4) . . . . ?
C10 C11 C12 C13 -63.7(4) . . . . ?
C11 C12 C13 C7 48.1(4) . . . . ?
C13 C7 C8 C9 178.2(3) . . . . ?
C13 C7 C8 C10 -1.9(4) . . . . ?
C14 S1 C21 C22 86.7(2) . . . . ?
C14 S1 C21 C26 -98.0(3) . . . . ?
C14 C15 C16 C17 -175.9(12) . . . . ?
C14 C15 C20 C19 176.0(12) . . . . ?
C14 C15A C20A C19A -179.6(14) . . . . ?
C14 C15A C16A C17A 179.6(13) . . . . ?
C15 C16 C17 C18 0.0 . . . . ?
C16 C15 C20 C19 0.0 . . . . ?
C16 C17 C18 C19 0.0 . . . . ?
C17 C18 C19 C20 0.0 . . . . ?
C18 C19 C20 C15 0.0 . . . . ?
C20 C15 C16 C17 0.0 . . . . ?
C15A C20A C19A C18A 0.0 . . . . ?
C20A C15A C16A C17A 0.0 . . . . ?
C20A C19A C18A C17A 0.0 . . . . ?
C19A C18A C17A C16A 0.0 . . . . ?
C18A C17A C16A C15A 0.0 . . . . ?
C16A C15A C20A C19A 0.0 . . . . ?
C21 S1 C14 C9 79.1(2) . . . . ?
C21 S1 C14 C15 -58.0(6) . . . . ?
C21 S1 C14 C15A -48.2(6) . . . . ?
C21 C22 C23 C24 0.3(5) . . . . ?
C22 C21 C26 C25 -0.2(5) . . . . ?
C22 C23 C24 C25 -0.1(5) . . . . ?
C22 C23 C24 C27 -179.6(3) . . . . ?
C23 C24 C25 C26 -0.3(5) . . . . ?
C24 C25 C26 C21 0.4(5) . . . . ?
C26 C21 C22 C23 -0.1(4) . . . . ?
C27 C24 C25 C26 179.3(3) . . . . ?
